data_7010878
loop_
_publ_author_name
'Simon J. Coles'
'David B. Davies'
'Robert J. Eaton'
'Michael B. Hursthouse'
'Adem Kili\,c'
'Thomas A. Mayer'
'Robert A. Shaw'
'G\"on\"ul Yenilmez'

_publ_section_title
;
 Chiral configurations of spermine-bridged cyclotriphosphazatrienes
;
_journal_issue 3
_journal_name_full 'J. Chem. Soc., Dalton Trans.'
_journal_page_first 365
_journal_page_last 370
_journal_paper_doi 10.1039/b104973a
_journal_year 2002
_chemical_formula_sum 'C34 H42 Cl4 N10 P6'
_chemical_formula_weight 918.40
_chemical_name_systematic
;
?
;
_space_group_IT_number 33
_symmetry_cell_setting orthorhombic
_symmetry_space_group_name_Hall 'P 2c -2n'
_symmetry_space_group_name_H-M 'P n a 21'
_atom_sites_solution_hydrogens geom
_atom_sites_solution_primary direct
_atom_sites_solution_secondary difmap
_audit_creation_method SHELXL-97
_cell_angle_alpha 90.00
_cell_angle_beta 90.00
_cell_angle_gamma 90.00
_cell_formula_units_Z 4
_cell_length_a 28.970(6)
_cell_length_b 13.965(3)
_cell_length_c 10.247(2)
_cell_measurement_reflns_used 27502
_cell_measurement_temperature 150(2)
_cell_measurement_theta_max 27.48
_cell_measurement_theta_min 2.91
_cell_volume 4145.6(15)
_computing_cell_refinement 'DENZO, COLLECT'
_computing_data_reduction 'DENZO, COLLECT'
_computing_molecular_graphics 'CAMERON (Watkin, Pearce 1993)'
_computing_structure_refinement 'SHELXL-97 (Sheldrick, 1997)'
_computing_structure_solution 'SHELXS-97 (Sheldrick, 1990)'
_diffrn_ambient_temperature 150(2)
_diffrn_detector_area_resol_mean 9.091
_diffrn_measured_fraction_theta_full 0.989
_diffrn_measured_fraction_theta_max 0.989
_diffrn_measurement_device_type 'Nonius KappaCCD Area Detector'
_diffrn_measurement_method '\\f and \\w scans to fill Ewald Sphere'
_diffrn_radiation_monochromator graphite
_diffrn_radiation_source 'Nonius FR591 rotating anode'
_diffrn_radiation_type MoK\a
_diffrn_radiation_wavelength 0.71073
_diffrn_reflns_av_R_equivalents 0.0759
_diffrn_reflns_av_sigmaI/netI 0.0995
_diffrn_reflns_limit_h_max 27
_diffrn_reflns_limit_h_min -37
_diffrn_reflns_limit_k_max 18
_diffrn_reflns_limit_k_min -18
_diffrn_reflns_limit_l_max 13
_diffrn_reflns_limit_l_min -13
_diffrn_reflns_number 28171
_diffrn_reflns_theta_full 27.49
_diffrn_reflns_theta_max 27.49
_diffrn_reflns_theta_min 2.92
_exptl_absorpt_coefficient_mu 0.558
_exptl_absorpt_correction_T_max 0.952
_exptl_absorpt_correction_T_min 0.742
_exptl_absorpt_correction_type multi-scan
_exptl_crystal_colour colourless
_exptl_crystal_density_diffrn 1.471
_exptl_crystal_density_method 'not measured'
_exptl_crystal_description plate
_exptl_crystal_F_000 1896
_exptl_crystal_size_max 0.25
_exptl_crystal_size_mid 0.1
_exptl_crystal_size_min 0.025
_refine_diff_density_max 0.345
_refine_diff_density_min -0.436
_refine_diff_density_rms 0.079
_refine_ls_abs_structure_details 'Flack H D (1983), Acta Cryst. A39, 876-881'
_refine_ls_abs_structure_Flack -0.06(5)
_refine_ls_extinction_coef 0.00000(18)
_refine_ls_extinction_expression Fc^*^=kFc[1+0.001xFc^2^\l^3^/sin(2\q)]^-1/4^
_refine_ls_extinction_method SHELXL
_refine_ls_goodness_of_fit_ref 0.989
_refine_ls_hydrogen_treatment mixed
_refine_ls_matrix_type full
_refine_ls_number_parameters 620
_refine_ls_number_reflns 8200
_refine_ls_number_restraints 1
_refine_ls_restrained_S_all 0.989
_refine_ls_R_factor_all 0.0861
_refine_ls_R_factor_gt 0.0440
_refine_ls_shift/su_max 1.977
_refine_ls_shift/su_mean 0.210
_refine_ls_structure_factor_coef Fsqd
_refine_ls_weighting_details 'calc w=1/[\s^2^(Fo^2^)+(0.0314P)^2^+0.0000P] where P=(Fo^2^+2Fc^2^)/3'
_refine_ls_weighting_scheme calc
_refine_ls_wR_factor_gt 0.0770
_refine_ls_wR_factor_ref 0.0872
_reflns_number_gt 5836
_reflns_number_total 8200
_reflns_threshold_expression >2sigma(I)
_cod_data_source_file b104973a.txt
_cod_data_source_block 3cb
_cod_depositor_comments
;
The following automatic conversions were performed:
'_symmetry_cell_setting' value 'Orthorhombic' changed to 'orthorhombic'
according to '/home/saulius/struct/CIF-dictionaries/cif_core.dic'
dictionary named 'cif_core.dic' version 2.4.1 from 2010-06-29.

Automatic conversion script
Id: cif_fix_enum 1527 2010-12-29 10:47:43Z saulius 

The following automatic conversions were performed:

'_exptl_absorpt_correction_type' tag value 'multi-scans' was replaced
with 'multi-scan' value.

Automatic conversion script
Id: cif_fix_values 1646 2011-03-28 12:23:43Z adriana 
;
_cod_original_cell_volume 4145.9(14)
_cod_original_sg_symbol_H-M Pna2(1)
_cod_database_code 7010878

loop_
_symmetry_equiv_pos_as_xyz
'x, y, z'
'-x, -y, z+1/2'
'x+1/2, -y+1/2, z'
'-x+1/2, y+1/2, z+1/2'

loop_
_atom_site_label
_atom_site_type_symbol
_atom_site_fract_x
_atom_site_fract_y
_atom_site_fract_z
_atom_site_U_iso_or_equiv
_atom_site_adp_type
_atom_site_occupancy
_atom_site_symmetry_multiplicity
_atom_site_calc_flag
_atom_site_refinement_flags
_atom_site_disorder_assembly
_atom_site_disorder_group
N9 N 0.44809(11) 0.0585(2) 0.1438(3) 0.0298(8) Uani 1 1 d . . .
H12 H 0.1632(10) 0.116(2) 0.121(3) 0.011(8) Uiso 1 1 d . . .
H2 H 0.0391(12) 0.049(2) 0.182(4) 0.016(11) Uiso 1 1 d . . .
H10 H 0.1724(11) -0.010(2) -0.230(4) 0.020(9) Uiso 1 1 d . . .
H28 H 0.4282(11) -0.133(2) -0.109(3) 0.008(9) Uiso 1 1 d . . .
H6 H 0.0661(11) -0.145(2) 0.446(3) 0.010(9) Uiso 1 1 d . . .
H27 H 0.4410(15) -0.303(3) -0.089(5) 0.061(14) Uiso 1 1 d . . .
H5 H -0.0093(11) -0.166(2) 0.455(3) 0.013(10) Uiso 1 1 d . . .
H3 H -0.0386(12) 0.029(2) 0.206(3) 0.019(10) Uiso 1 1 d . . .
H14A H 0.2868(13) -0.237(2) 0.619(4) 0.022(10) Uiso 1 1 d . . .
H9 H 0.1326(12) -0.133(3) -0.130(4) 0.027(11) Uiso 1 1 d . . .
H17A H 0.2750(11) -0.154(2) 0.144(3) 0.023(10) Uiso 1 1 d . . .
H18B H 0.2964(13) 0.041(3) 0.119(4) 0.041(13) Uiso 1 1 d . . .
H16B H 0.2648(14) 0.014(3) 0.338(4) 0.061(14) Uiso 1 1 d . . .
H19A H 0.3345(16) -0.101(3) -0.051(5) 0.062(15) Uiso 1 1 d . . .
H16A H 0.2282(15) -0.033(3) 0.239(4) 0.049(14) Uiso 1 1 d . . .
H13A H 0.2297(12) -0.144(2) 0.708(4) 0.021(10) Uiso 1 1 d . . .
H18A H 0.2657(16) -0.020(3) 0.024(4) 0.052(14) Uiso 1 1 d . . .
H32 H 0.6255(15) 0.245(3) -0.068(5) 0.058(14) Uiso 1 1 d . . .
H33 H 0.5931(17) 0.232(3) 0.150(5) 0.073(16) Uiso 1 1 d . . .
H4 H -0.0644(16) -0.081(3) 0.351(4) 0.054(15) Uiso 1 1 d . . .
H11 H 0.1868(13) 0.123(2) -0.091(4) 0.033(11) Uiso 1 1 d . . .
H22A H 0.3716(18) 0.118(4) -0.392(6) 0.078(19) Uiso 1 1 d . . .
H13B H 0.2115(15) -0.248(3) 0.708(5) 0.053(14) Uiso 1 1 d . . .
H25 H 0.5474(14) -0.239(3) 0.132(4) 0.034(13) Uiso 1 1 d . . .
H26 H 0.5015(17) -0.352(4) 0.032(5) 0.059(15) Uiso 1 1 d . . .
H14B H 0.2514(17) -0.283(3) 0.523(5) 0.058(16) Uiso 1 1 d . . .
H34 H 0.5271(18) 0.127(3) 0.171(5) 0.072(17) Uiso 1 1 d . . .
H17B H 0.3146(14) -0.094(3) 0.232(4) 0.039(12) Uiso 1 1 d . . .
H30 H 0.5241(17) 0.085(3) -0.215(5) 0.063(17) Uiso 1 1 d . . .
H22B H 0.3511(14) 0.213(3) -0.398(5) 0.055(13) Uiso 1 1 d . . .
H8 H 0.1049(16) -0.132(3) 0.075(5) 0.061(16) Uiso 1 1 d . . .
H24 H 0.5407(14) -0.087(3) 0.136(4) 0.051(13) Uiso 1 1 d . . .
H19B H 0.3619(18) -0.039(3) 0.056(5) 0.066(16) Uiso 1 1 d . . .
P2 P 0.16837(3) 0.10317(7) 0.46671(10) 0.0226(2) Uani 1 1 d . . .
P3 P 0.18862(3) -0.09088(6) 0.45875(10) 0.0207(2) Uani 1 1 d . . .
P1 P 0.12019(3) -0.01267(6) 0.29533(9) 0.0213(2) Uani 1 1 d . . .
P4 P 0.38352(3) 0.10955(7) -0.09736(10) 0.0247(2) Uani 1 1 d . . .
Cl1 Cl 0.13958(4) 0.17437(7) 0.61706(9) 0.0355(3) Uani 1 1 d . . .
P5 P 0.46657(3) 0.03278(7) -0.00083(10) 0.0260(2) Uani 1 1 d . . .
Cl2 Cl 0.21457(4) 0.20439(7) 0.41028(11) 0.0370(3) Uani 1 1 d . . .
Cl3 Cl 0.44058(4) 0.26151(8) 0.22480(11) 0.0463(3) Uani 1 1 d . . .
P6 P 0.41152(4) 0.13988(7) 0.15865(10) 0.0293(3) Uani 1 1 d . . .
Cl4 Cl 0.37154(4) 0.10765(8) 0.31355(10) 0.0455(3) Uani 1 1 d . . .
N3 N 0.14732(10) -0.10139(19) 0.3591(3) 0.0194(7) Uani 1 1 d . . .
N2 N 0.19536(10) 0.0149(2) 0.5195(3) 0.0244(8) Uani 1 1 d . . .
N1 N 0.13183(10) 0.09213(19) 0.3555(3) 0.0227(7) Uani 1 1 d . . .
N10 N 0.37986(12) 0.1670(2) 0.0395(3) 0.0299(8) Uani 1 1 d . . .
C13 C 0.22153(15) -0.1925(4) 0.6558(4) 0.0327(10) Uani 1 1 d . . .
N6 N 0.33885(10) 0.0375(2) -0.1091(3) 0.0301(8) Uani 1 1 d . . .
C29 C 0.51989(13) 0.0971(3) -0.0186(4) 0.0298(10) Uani 1 1 d . . .
C2 C 0.02708(15) 0.0155(3) 0.2389(5) 0.0341(11) Uani 1 1 d . . .
C24 C 0.51752(16) -0.1250(3) 0.0745(4) 0.0389(11) Uani 1 1 d . . .
C7 C 0.13334(12) -0.0068(2) 0.1244(4) 0.0205(8) Uani 1 1 d . . .
C6 C 0.04453(14) -0.1078(3) 0.3917(4) 0.0290(9) Uani 1 1 d . . .
C10 C 0.16114(14) -0.0109(3) -0.1357(4) 0.0318(10) Uani 1 1 d . . .
C16 C 0.25273(16) -0.0533(3) 0.2862(5) 0.0327(10) Uani 1 1 d . . .
C23 C 0.48050(13) -0.0921(3) 0.0000(4) 0.0277(9) Uani 1 1 d . . .
C26 C 0.49765(18) -0.2869(3) 0.0219(5) 0.0416(12) Uani 1 1 d . . .
N8 N 0.43092(11) 0.0531(2) -0.1145(3) 0.0279(8) Uani 1 1 d . . .
N5 N 0.23787(10) -0.1228(2) 0.3848(3) 0.0238(7) Uani 1 1 d . . .
C8 C 0.12382(16) -0.0855(3) 0.0444(4) 0.0355(11) Uani 1 1 d . . .
C28 C 0.45274(15) -0.1581(3) -0.0626(4) 0.0297(10) Uani 1 1 d . . .
C1 C 0.05953(12) -0.0372(2) 0.3083(4) 0.0231(8) Uani 1 1 d . . .
C27 C 0.46143(16) -0.2557(3) -0.0532(5) 0.0379(11) Uani 1 1 d . . .
N7 N 0.37530(11) 0.1881(2) -0.2138(3) 0.0311(8) Uani 1 1 d . . .
H7N H 0.3836 0.2466 -0.2028 0.037 Uiso 1 1 calc R . .
N4 N 0.18161(11) -0.1661(2) 0.5771(3) 0.0265(8) Uani 1 1 d . . .
H4N H 0.1549 -0.1901 0.5933 0.032 Uiso 1 1 calc R . .
C5 C -0.00206(15) -0.1257(3) 0.4050(5) 0.0366(11) Uani 1 1 d . . .
C30 C 0.53973(17) 0.1060(3) -0.1400(5) 0.0418(12) Uani 1 1 d . . .
C19 C 0.33415(15) -0.0372(3) -0.0087(4) 0.0331(10) Uani 1 1 d . . .
C12 C 0.15632(15) 0.0695(3) 0.0697(4) 0.0301(10) Uani 1 1 d . . .
C3 C -0.01909(15) -0.0037(3) 0.2518(5) 0.0395(12) Uani 1 1 d . . .
C18 C 0.29244(16) -0.0201(3) 0.0791(5) 0.0327(10) Uani 1 1 d . . .
C11 C 0.17018(15) 0.0674(3) -0.0595(4) 0.0348(11) Uani 1 1 d . . .
C17 C 0.28648(16) -0.0912(3) 0.1869(4) 0.0326(10) Uani 1 1 d . . .
C15 C 0.27565(14) -0.1523(3) 0.4736(4) 0.0407(11) Uani 1 1 d . . .
H15A H 0.2869 -0.0964 0.5200 0.049 Uiso 1 1 calc R . .
H15B H 0.3010 -0.1776 0.4222 0.049 Uiso 1 1 calc R . .
C25 C 0.52487(18) -0.2231(3) 0.0849(5) 0.0432(12) Uani 1 1 d . . .
C22 C 0.3541(2) 0.1590(4) -0.3345(5) 0.0512(14) Uani 1 1 d . . .
C9 C 0.13793(17) -0.0867(3) -0.0830(4) 0.0406(12) Uani 1 1 d . . .
C20 C 0.31401(17) 0.0207(4) -0.2297(4) 0.0549(14) Uani 1 1 d . . .
H20A H 0.2835 -0.0035 -0.2091 0.066 Uiso 1 1 calc R . .
H20B H 0.3300 -0.0284 -0.2792 0.066 Uiso 1 1 calc R . .
C14 C 0.26084(17) -0.2263(4) 0.5708(5) 0.0420(12) Uani 1 1 d . . .
C4 C -0.03334(16) -0.0739(3) 0.3357(4) 0.0378(11) Uani 1 1 d . . .
C21 C 0.30926(18) 0.1080(4) -0.3126(5) 0.0625(16) Uani 1 1 d . . .
H21A H 0.2877 0.1517 -0.2713 0.075 Uiso 1 1 calc R . .
H21B H 0.2964 0.0898 -0.3965 0.075 Uiso 1 1 calc R . .
C34 C 0.54122(17) 0.1384(4) 0.0874(5) 0.0471(13) Uani 1 1 d . . .
C32 C 0.59904(16) 0.2024(4) -0.0518(6) 0.0524(14) Uani 1 1 d . . .
C31 C 0.57968(16) 0.1612(3) -0.1555(5) 0.0481(13) Uani 1 1 d . . .
H31 H 0.5927 0.1690 -0.2378 0.058 Uiso 1 1 calc R . .
C33 C 0.58127(18) 0.1919(4) 0.0711(6) 0.0551(14) Uani 1 1 d . . .

loop_
_atom_site_aniso_label
_atom_site_aniso_U_11
_atom_site_aniso_U_22
_atom_site_aniso_U_33
_atom_site_aniso_U_23
_atom_site_aniso_U_13
_atom_site_aniso_U_12
N9 0.034(2) 0.0282(17) 0.0267(18) 0.0023(16) -0.0030(15) 0.0074(15)
P2 0.0274(6) 0.0192(5) 0.0214(5) -0.0006(4) 0.0017(5) -0.0004(4)
P3 0.0195(5) 0.0217(5) 0.0208(5) 0.0021(4) 0.0010(4) 0.0004(4)
P1 0.0232(5) 0.0202(5) 0.0206(5) 0.0009(4) -0.0011(4) 0.0010(4)
P4 0.0271(6) 0.0255(5) 0.0217(5) 0.0012(5) -0.0016(5) -0.0006(5)
Cl1 0.0452(7) 0.0370(6) 0.0242(5) -0.0055(5) 0.0036(5) 0.0091(5)
P5 0.0266(6) 0.0266(5) 0.0247(5) 0.0000(5) 0.0014(5) 0.0002(5)
Cl2 0.0426(6) 0.0280(5) 0.0404(6) 0.0044(5) 0.0039(5) -0.0103(5)
Cl3 0.0573(8) 0.0352(6) 0.0464(7) -0.0133(5) -0.0128(6) 0.0000(6)
P6 0.0355(6) 0.0309(6) 0.0216(5) -0.0012(5) -0.0013(5) 0.0024(5)
Cl4 0.0507(7) 0.0601(7) 0.0258(6) 0.0000(6) 0.0087(5) 0.0066(6)
N3 0.0175(17) 0.0176(16) 0.0232(17) 0.0021(13) -0.0002(13) 0.0008(13)
N2 0.0228(18) 0.0230(17) 0.0275(18) -0.0018(14) -0.0009(14) -0.0015(14)
N1 0.0274(18) 0.0204(16) 0.0205(16) 0.0013(14) -0.0026(13) 0.0023(14)
N10 0.035(2) 0.0294(18) 0.0257(17) -0.0051(15) -0.0023(15) 0.0079(16)
C13 0.032(3) 0.039(3) 0.027(2) 0.001(2) -0.007(2) 0.003(2)
N6 0.0254(19) 0.0347(19) 0.0301(18) 0.0039(17) 0.0006(16) -0.0082(15)
C29 0.026(2) 0.024(2) 0.040(3) 0.0021(19) -0.003(2) 0.0036(17)
C2 0.030(3) 0.032(3) 0.040(3) 0.004(2) 0.001(2) 0.005(2)
C24 0.037(3) 0.035(3) 0.045(3) -0.006(2) -0.004(2) 0.009(2)
C7 0.020(2) 0.0200(18) 0.022(2) -0.0012(17) -0.0042(16) 0.0005(16)
C6 0.022(2) 0.032(2) 0.033(2) 0.005(2) -0.001(2) 0.0030(19)
C10 0.032(3) 0.039(3) 0.024(2) 0.001(2) -0.001(2) 0.010(2)
C16 0.025(2) 0.034(3) 0.039(3) 0.008(2) 0.007(2) 0.004(2)
C23 0.029(2) 0.028(2) 0.026(2) 0.0017(19) 0.0052(18) 0.0006(19)
C26 0.050(3) 0.025(2) 0.050(3) 0.005(2) 0.017(2) 0.008(2)
N8 0.029(2) 0.0303(18) 0.0248(17) 0.0025(15) -0.0002(15) 0.0059(15)
N5 0.0192(18) 0.0282(17) 0.0239(17) 0.0039(15) 0.0025(14) 0.0025(14)
C8 0.046(3) 0.030(2) 0.031(2) 0.000(2) 0.003(2) -0.004(2)
C28 0.027(2) 0.030(2) 0.032(2) -0.001(2) 0.002(2) 0.002(2)
C1 0.023(2) 0.023(2) 0.024(2) -0.0040(18) -0.0010(18) 0.0040(17)
C27 0.042(3) 0.030(2) 0.042(3) -0.003(2) 0.017(2) -0.007(2)
N7 0.045(2) 0.0221(18) 0.0268(19) 0.0037(15) -0.0075(16) -0.0057(15)
N4 0.0189(18) 0.0338(19) 0.0267(19) 0.0099(16) 0.0007(14) -0.0017(15)
C5 0.034(3) 0.042(3) 0.034(2) 0.005(2) 0.005(2) -0.005(2)
C30 0.039(3) 0.036(3) 0.050(3) -0.009(2) 0.018(3) -0.001(2)
C19 0.036(3) 0.028(2) 0.036(3) 0.004(2) 0.005(2) -0.001(2)
C12 0.039(3) 0.025(2) 0.026(2) -0.007(2) 0.000(2) -0.004(2)
C3 0.025(3) 0.033(3) 0.061(3) -0.005(2) -0.019(2) 0.010(2)
C18 0.025(3) 0.036(3) 0.037(3) 0.000(2) 0.006(2) 0.002(2)
C11 0.038(3) 0.040(3) 0.026(3) 0.006(2) 0.001(2) -0.006(2)
C17 0.030(3) 0.035(3) 0.033(2) 0.001(2) 0.010(2) 0.002(2)
C15 0.023(2) 0.053(3) 0.046(3) 0.006(2) 0.001(2) 0.012(2)
C25 0.044(3) 0.039(3) 0.047(3) 0.003(2) -0.007(2) 0.018(3)
C22 0.081(4) 0.045(3) 0.028(2) 0.007(3) -0.012(3) -0.011(3)
C9 0.055(3) 0.039(3) 0.027(3) -0.012(2) -0.004(2) -0.004(2)
C20 0.068(4) 0.061(3) 0.036(3) 0.002(3) -0.017(2) -0.034(3)
C14 0.030(3) 0.057(3) 0.040(3) 0.012(3) -0.003(2) 0.020(3)
C4 0.022(3) 0.039(3) 0.052(3) -0.007(2) 0.006(2) -0.002(2)
C21 0.062(4) 0.078(4) 0.047(3) 0.011(3) -0.029(3) -0.022(3)
C34 0.036(3) 0.061(3) 0.045(3) 0.002(3) -0.005(2) -0.010(3)
C32 0.022(3) 0.042(3) 0.093(5) 0.000(3) 0.009(3) -0.003(2)
C31 0.041(3) 0.042(3) 0.062(3) -0.011(3) 0.020(3) -0.010(2)
C33 0.037(3) 0.063(3) 0.066(4) 0.004(3) -0.012(3) -0.011(3)

loop_
_atom_type_symbol
_atom_type_description
_atom_type_scat_dispersion_real
_atom_type_scat_dispersion_imag
_atom_type_scat_source
C C 0.0033 0.0016 'International Tables Vol C Tables 4.2.6.8 and 6.1.1.4'
H H 0.0000 0.0000 'International Tables Vol C Tables 4.2.6.8 and 6.1.1.4'
N N 0.0061 0.0033 'International Tables Vol C Tables 4.2.6.8 and 6.1.1.4'
P P 0.1023 0.0942 'International Tables Vol C Tables 4.2.6.8 and 6.1.1.4'
Cl Cl 0.1484 0.1585 'International Tables Vol C Tables 4.2.6.8 and 6.1.1.4'

loop_
_geom_angle_atom_site_label_1
_geom_angle_atom_site_label_2
_geom_angle_atom_site_label_3
_geom_angle
_geom_angle_site_symmetry_1
_geom_angle_site_symmetry_3
_geom_angle_publ_flag
P6 N9 P5 118.42(19) . . ?
N2 P2 N1 121.03(16) . . ?
N2 P2 Cl1 109.45(13) . . ?
N1 P2 Cl1 109.02(12) . . ?
N2 P2 Cl2 108.61(13) . . ?
N1 P2 Cl2 107.91(12) . . ?
Cl1 P2 Cl2 98.46(6) . . ?
N3 P3 N2 115.19(15) . . ?
N3 P3 N4 109.23(16) . . ?
N2 P3 N4 108.69(16) . . ?
N3 P3 N5 109.12(16) . . ?
N2 P3 N5 108.35(16) . . ?
N4 P3 N5 105.85(15) . . ?
N3 P1 N1 116.06(15) . . ?
N3 P1 C7 109.16(16) . . ?
N1 P1 C7 106.61(16) . . ?
N3 P1 C1 107.57(16) . . ?
N1 P1 C1 110.30(16) . . ?
C7 P1 C1 106.77(17) . . ?
N8 P4 N10 113.41(17) . . ?
N8 P4 N7 112.11(17) . . ?
N10 P4 N7 106.84(16) . . ?
N8 P4 N6 111.57(17) . . ?
N10 P4 N6 108.35(17) . . ?
N7 P4 N6 104.01(17) . . ?
N8 P5 N9 114.78(17) . . ?
N8 P5 C23 108.97(18) . . ?
N9 P5 C23 106.67(17) . . ?
N8 P5 C29 113.40(18) . . ?
N9 P5 C29 105.46(18) . . ?
C23 P5 C29 107.10(18) . . ?
N9 P6 N10 119.70(17) . . ?
N9 P6 Cl3 111.29(14) . . ?
N10 P6 Cl3 107.58(13) . . ?
N9 P6 Cl4 107.71(13) . . ?
N10 P6 Cl4 109.25(14) . . ?
Cl3 P6 Cl4 99.41(7) . . ?
P3 N3 P1 124.18(18) . . ?
P2 N2 P3 122.0(2) . . ?
P2 N1 P1 120.44(18) . . ?
P6 N10 P4 121.0(2) . . ?
N4 C13 C14 111.0(4) . . ?
C20 N6 C19 115.8(3) . . ?
C20 N6 P4 123.5(3) . . ?
C19 N6 P4 117.1(3) . . ?
C34 C29 C30 119.2(4) . . ?
C34 C29 P5 121.0(3) . . ?
C30 C29 P5 119.7(3) . . ?
C3 C2 C1 120.5(4) . . ?
C25 C24 C23 119.0(5) . . ?
C12 C7 C8 117.7(4) . . ?
C12 C7 P1 122.4(3) . . ?
C8 C7 P1 119.6(3) . . ?
C1 C6 C5 120.0(4) . . ?
C9 C10 C11 119.2(4) . . ?
N5 C16 C17 115.1(3) . . ?
C28 C23 C24 118.8(4) . . ?
C28 C23 P5 121.1(3) . . ?
C24 C23 P5 119.8(3) . . ?
C25 C26 C27 120.2(4) . . ?
P5 N8 P4 124.7(2) . . ?
C16 N5 C15 113.0(3) . . ?
C16 N5 P3 112.7(2) . . ?
C15 N5 P3 115.1(3) . . ?
C9 C8 C7 120.7(4) . . ?
C23 C28 C27 121.1(4) . . ?
C6 C1 C2 119.0(4) . . ?
C6 C1 P1 119.5(3) . . ?
C2 C1 P1 121.6(3) . . ?
C26 C27 C28 119.3(4) . . ?
C22 N7 P4 119.9(3) . . ?
C13 N4 P3 118.7(3) . . ?
C4 C5 C6 120.3(5) . . ?
C29 C30 C31 119.8(5) . . ?
N6 C19 C18 112.0(3) . . ?
C7 C12 C11 120.9(4) . . ?
C4 C3 C2 119.7(5) . . ?
C17 C18 C19 115.0(4) . . ?
C10 C11 C12 120.4(4) . . ?
C18 C17 C16 109.9(4) . . ?
N5 C15 C14 112.8(4) . . ?
C26 C25 C24 121.5(5) . . ?
N7 C22 C21 112.1(4) . . ?
C10 C9 C8 121.0(4) . . ?
N6 C20 C21 113.5(4) . . ?
C15 C14 C13 112.6(4) . . ?
C5 C4 C3 120.6(4) . . ?
C20 C21 C22 113.2(4) . . ?
C29 C34 C33 120.3(5) . . ?
C31 C32 C33 121.9(5) . . ?
C32 C31 C30 119.8(5) . . ?
C32 C33 C34 118.8(5) . . ?

loop_
_geom_bond_atom_site_label_1
_geom_bond_atom_site_label_2
_geom_bond_distance
_geom_bond_site_symmetry_2
_geom_bond_publ_flag
N9 P6 1.561(3) . ?
N9 P5 1.616(3) . ?
P2 N2 1.557(3) . ?
P2 N1 1.563(3) . ?
P2 Cl1 2.0144(14) . ?
P2 Cl2 2.0308(13) . ?
P3 N3 1.580(3) . ?
P3 N2 1.615(3) . ?
P3 N4 1.618(3) . ?
P3 N5 1.676(3) . ?
P1 N3 1.606(3) . ?
P1 N1 1.624(3) . ?
P1 C7 1.795(4) . ?
P1 C1 1.795(4) . ?
P4 N8 1.593(3) . ?
P4 N10 1.620(3) . ?
P4 N7 1.638(3) . ?
P4 N6 1.644(3) . ?
P5 N8 1.582(3) . ?
P5 C23 1.791(4) . ?
P5 C29 1.796(4) . ?
Cl3 P6 2.0133(15) . ?
P6 N10 1.573(3) . ?
P6 Cl4 2.0159(15) . ?
C13 N4 1.457(5) . ?
C13 C14 1.509(6) . ?
N6 C20 1.450(5) . ?
N6 C19 1.471(5) . ?
C29 C34 1.376(6) . ?
C29 C30 1.376(6) . ?
C2 C3 1.370(6) . ?
C2 C1 1.390(5) . ?
C24 C25 1.391(6) . ?
C24 C23 1.394(6) . ?
C7 C12 1.376(5) . ?
C7 C8 1.397(5) . ?
C6 C1 1.376(5) . ?
C6 C5 1.379(6) . ?
C10 C9 1.365(6) . ?
C10 C11 1.369(6) . ?
C16 N5 1.465(5) . ?
C16 C17 1.508(6) . ?
C23 C28 1.381(5) . ?
C26 C25 1.354(7) . ?
C26 C27 1.372(7) . ?
N5 C15 1.482(5) . ?
C8 C9 1.369(6) . ?
C28 C27 1.388(6) . ?
N7 C22 1.440(6) . ?
C5 C4 1.359(6) . ?
C30 C31 1.399(6) . ?
C19 C18 1.525(6) . ?
C12 C11 1.384(5) . ?
C3 C4 1.368(6) . ?
C18 C17 1.496(6) . ?
C15 C14 1.498(6) . ?
C22 C21 1.498(7) . ?
C20 C21 1.493(6) . ?
C34 C33 1.390(7) . ?
C32 C31 1.332(7) . ?
C32 C33 1.369(7) . ?

loop_
_cod_related_entry_id
_cod_related_entry_database
_cod_related_entry_code
1 ChemSpider 4416365
